data_9015600
loop_
_publ_author_name
'Ye, Y.'
'Smyth, J. R.'
'Boni, P.'

_publ_section_title
;
 Crystal structure and thermal expansion of aragonite-group carbonates
 by single-crystal X-ray diffraction
 Note: T = 300 K
;
_journal_name_full 'American Mineralogist'
_journal_page_first 707
_journal_page_last 712
_journal_paper_doi 10.2138/am.2012.3923
_journal_volume 97
_journal_year 2012
_chemical_compound_source 'Dreisteinfurt, Westphalia, Germany'
_chemical_formula_sum 'C Ca0.147 O3 Sr0.853'
_chemical_name_mineral Strontianite
_space_group_IT_number 62
_symmetry_space_group_name_Hall '-P 2n 2a'
_symmetry_space_group_name_H-M 'P m c n'
_cell_angle_alpha 90
_cell_angle_beta 90
_cell_angle_gamma 90
_cell_length_a 5.0914
_cell_length_b 8.3519
_cell_length_c 5.9901
_cell_formula_units_Z 4
_cell_volume 254.716
_database_code_amcsd 0018858
_exptl_crystal_density_diffrn 3.667
_cod_original_formula_sum '(Sr.853 Ca.147) C O3'
_cod_database_code 9015600

loop_
_space_group_symop_operation_xyz
x,y,z
1/2-x,y,z
1/2+x,-y,-z
1/2+x,1/2+y,1/2-z
1/2-x,1/2-y,1/2+z
x,1/2-y,1/2+z
-x,1/2+y,1/2-z
-x,-y,-z

loop_
_atom_site_aniso_label
_atom_site_aniso_U_11
_atom_site_aniso_U_22
_atom_site_aniso_U_33
_atom_site_aniso_U_12
_atom_site_aniso_U_13
_atom_site_aniso_U_23
Sr 0.01750 0.01760 0.01400 0.00000 0.00000 0.00010
Ca 0.01750 0.01760 0.01400 0.00000 0.00000 0.00010
C 0.02600 0.02000 0.00000 0.00000 0.00000 -0.00300
O1 0.01100 0.01600 0.01400 0.00000 0.00000 -0.00700
O2 0.01200 0.01500 0.01200 0.00000 -0.00200 -0.00300

loop_
_atom_site_label
_atom_site_fract_x
_atom_site_fract_y
_atom_site_fract_z
_atom_site_occupancy
_atom_site_U_iso_or_equiv
Sr 0.25000 0.41598 0.75730 0.85300 0.01630
Ca 0.25000 0.41598 0.75730 0.14700 0.01630
C 0.25000 0.75740 -0.08600 1.00000 0.01500
O1 0.25000 0.91240 -0.09200 1.00000 0.01400
O2 0.46860 0.68040 -0.08540 1.00000 0.01310

loop_
_cod_related_entry_id
_cod_related_entry_database
_cod_related_entry_code
1 AMCSD 0018858
